data_4306548
loop_
_publ_author_name
'Yu-Fei Song'
'De-Liang Long'
'Stephanie E. Kelly'
'Leroy Cronin'

_publ_section_title
;
Sorting the Assemblies of Unsymmetrically Covalently Functionalized
Mn-Anderson Polyoxometalate Clusters with Mass Spectrometry
;
_journal_name_full 'Inorganic Chemistry'
_journal_page_first 9137
_journal_page_last 9139
_journal_paper_doi 10.1021/ic801366r
_journal_volume 47
_journal_year 2008
_chemical_formula_sum 'C66 H135 Mn Mo6 N6 O27'
_chemical_formula_weight 2075.38
_chemical_name_systematic
;
 ?
;
_space_group_IT_number 14
_symmetry_cell_setting monoclinic
_symmetry_space_group_name_Hall '-P 2ybc'
_symmetry_space_group_name_H-M 'P 1 21/c 1'
_atom_sites_solution_hydrogens geom
_atom_sites_solution_primary direct
_atom_sites_solution_secondary difmap
_audit_creation_method SHELXL-97
_cell_angle_alpha 90.00
_cell_angle_beta 93.939(4)
_cell_angle_gamma 90.00
_cell_formula_units_Z 4
_cell_length_a 24.8017(19)
_cell_length_b 13.6385(12)
_cell_length_c 26.880(2)
_cell_measurement_reflns_used 4582
_cell_measurement_temperature 100(2)
_cell_measurement_theta_max 21.41
_cell_measurement_theta_min 2.24
_cell_volume 9070.9(13)
_computing_cell_refinement 'Apex 2'
_computing_data_collection 'Apex 2'
_computing_data_reduction 'Apex 2'
_computing_structure_refinement 'SHELXL-97 (Sheldrick, 1997)'
_computing_structure_solution 'SHELXS-97 (Sheldrick, 1997)'
_diffrn_ambient_temperature 100(2)
_diffrn_measured_fraction_theta_full 0.748
_diffrn_measured_fraction_theta_max 0.748
_diffrn_measurement_device_type 'Bruker Apex2'
_diffrn_measurement_method '\w & \p scans'
_diffrn_radiation_monochromator graphite
_diffrn_radiation_source 'fine-focus sealed tube'
_diffrn_radiation_type MoK\a
_diffrn_radiation_wavelength 0.71073
_diffrn_reflns_av_R_equivalents 0.0538
_diffrn_reflns_av_sigmaI/netI 0.1020
_diffrn_reflns_limit_h_max 24
_diffrn_reflns_limit_h_min -25
_diffrn_reflns_limit_k_max 15
_diffrn_reflns_limit_k_min -11
_diffrn_reflns_limit_l_max 27
_diffrn_reflns_limit_l_min -26
_diffrn_reflns_number 28395
_diffrn_reflns_theta_full 23.33
_diffrn_reflns_theta_max 23.33
_diffrn_reflns_theta_min 1.52
_diffrn_standards_decay_% 0
_exptl_absorpt_coefficient_mu 1.008
_exptl_absorpt_correction_T_max 0.8886
_exptl_absorpt_correction_T_min 0.7796
_exptl_absorpt_correction_type empirical
_exptl_absorpt_process_details SADABS
_exptl_crystal_colour Orange
_exptl_crystal_density_diffrn 1.520
_exptl_crystal_density_meas ?
_exptl_crystal_density_method 'not measured'
_exptl_crystal_description Block
_exptl_crystal_F_000 4264
_exptl_crystal_size_max 0.26
_exptl_crystal_size_mid 0.18
_exptl_crystal_size_min 0.12
_refine_diff_density_max 1.48
_refine_diff_density_min -0.74
_refine_diff_density_rms 0.18
_refine_ls_extinction_coef none
_refine_ls_extinction_method none
_refine_ls_goodness_of_fit_ref 1.128
_refine_ls_hydrogen_treatment riding
_refine_ls_matrix_type full
_refine_ls_number_parameters 655
_refine_ls_number_reflns 9841
_refine_ls_number_restraints 6
_refine_ls_restrained_S_all 1.128
_refine_ls_R_factor_all 0.1997
_refine_ls_R_factor_gt 0.1092
_refine_ls_shift/su_max 0.001
_refine_ls_shift/su_mean 0.000
_refine_ls_structure_factor_coef Fsqd
_refine_ls_weighting_details 'calc w=1/[\s^2^(Fo^2^)+(0.1292P)^2^+228.4506P] where P=(Fo^2^+2Fc^2^)/3'
_refine_ls_weighting_scheme calc
_refine_ls_wR_factor_gt 0.2666
_refine_ls_wR_factor_ref 0.3538
_reflns_number_gt 4939
_reflns_number_total 9841
_reflns_threshold_expression >2sigma(I)
_cod_data_source_file ic801366r_si_001_2.cif
_cod_data_source_block compound2
_cod_depositor_comments
;
The following automatic conversions were performed:
'_symmetry_cell_setting' value 'Monoclinic' changed to 'monoclinic'
according to '/home/saulius/struct/CIF-dictionaries/cif_core.dic'
dictionary named 'cif_core.dic' version 2.4.1 from 2010-06-29.

Automatic conversion script
Id: cif_fix_enum 1527 2010-12-29 10:47:43Z saulius 

The following automatic conversions were performed:

'_exptl_crystal_density_meas' value 'none' was changed to '?' - the
value is perceived as not measured.

Automatic conversion script
Id: cif_fix_values 3008 2015-01-20 13:52:24Z robertas 
;
_cod_original_cell_volume 9071.0(13)
_cod_database_code 4306548

loop_
_symmetry_equiv_pos_as_xyz
'x, y, z'
'-x, y+1/2, -z+1/2'
'-x, -y, -z'
'x, -y-1/2, z-1/2'

loop_
_atom_site_label
_atom_site_type_symbol
_atom_site_fract_x
_atom_site_fract_y
_atom_site_fract_z
_atom_site_U_iso_or_equiv
_atom_site_adp_type
_atom_site_occupancy
_atom_site_symmetry_multiplicity
_atom_site_calc_flag
_atom_site_refinement_flags
_atom_site_disorder_assembly
_atom_site_disorder_group
Mo1 Mo 0.38135(8) 0.28930(17) 0.27070(8) 0.0551(7) Uani 1 1 d . . .
Mo2 Mo 0.30202(8) 0.40014(18) 0.18143(8) 0.0555(7) Uani 1 1 d . . .
Mo3 Mo 0.11898(8) 0.17024(17) 0.23610(8) 0.0532(7) Uani 1 1 d . . .
Mo4 Mo 0.19798(9) 0.05997(19) 0.32592(8) 0.0607(8) Uani 1 1 d . . .
Mo5 Mo 0.17063(8) 0.34168(18) 0.16481(8) 0.0558(7) Uani 1 1 d . . .
Mo6 Mo 0.32915(8) 0.11864(19) 0.34267(8) 0.0602(8) Uani 1 1 d . . .
Mn Mn 0.25000(12) 0.2308(2) 0.25400(11) 0.0376(9) Uani 1 1 d . . .
O O 0.1046(12) 1.062(2) 0.0122(11) 0.134(10) Uiso 0.80 1 d P . .
O1 O 0.1584(5) 0.4589(11) 0.1622(5) 0.054(4) Uani 1 1 d . . .
O2 O 0.0688(6) 0.1820(12) 0.2758(5) 0.062(5) Uani 1 1 d . . .
O3 O 0.3499(6) 0.3895(12) 0.1400(6) 0.067(5) Uani 1 1 d . . .
O4 O 0.2329(5) 0.3632(10) 0.2352(5) 0.042(4) Uani 1 1 d . . .
O5 O 0.1254(5) 0.3046(10) 0.2176(5) 0.046(4) Uani 1 1 d . . .
O6 O 0.4302(6) 0.2735(12) 0.2311(5) 0.062(5) Uani 1 1 d . . .
O7 O 0.2844(6) 0.5170(13) 0.1795(6) 0.071(5) Uani 1 1 d . . .
O8 O 0.1877(6) 0.2176(12) 0.2973(5) 0.057(5) Uani 1 1 d . . .
O9 O 0.4124(6) 0.3397(11) 0.3224(6) 0.060(5) Uani 1 1 d . . .
O10 O 0.2004(6) 0.1868(11) 0.1970(5) 0.050(4) Uani 1 1 d . . .
O11 O 0.2424(5) 0.3406(11) 0.1437(5) 0.051(4) Uani 1 1 d . . .
O12 O 0.0884(6) 0.1207(12) 0.1833(5) 0.064(5) Uani 1 1 d . . .
O13 O 0.3003(6) 0.2704(12) 0.3105(6) 0.057(4) Uani 1 1 d . . .
O14 O 0.1498(6) 0.0698(15) 0.3674(6) 0.085(6) Uani 1 1 d . . .
O15 O 0.1557(5) 0.0572(12) 0.2622(5) 0.058(4) Uani 1 1 d . . .
O16 O 0.2673(6) 0.0984(12) 0.2707(6) 0.058(4) Uani 1 1 d . . .
O17 O 0.1364(6) 0.2907(11) 0.1141(5) 0.061(5) Uani 1 1 d . . .
O18 O 0.3740(6) 0.1562(12) 0.2894(6) 0.066(5) Uani 1 1 d . . .
O19 O 0.3448(5) 0.4022(11) 0.2444(5) 0.052(4) Uani 1 1 d . . .
O20 O 0.3126(6) 0.2397(12) 0.2115(6) 0.055(4) Uani 1 1 d . . .
O21 O 0.3631(6) 0.1685(14) 0.3941(6) 0.081(6) Uani 1 1 d . . .
O22 O 0.3435(6) -0.0031(14) 0.3452(6) 0.080(6) Uani 1 1 d . . .
O23 O 0.2165(7) -0.0592(15) 0.3281(7) 0.090(6) Uani 1 1 d . . .
O24 O 0.2567(6) 0.1212(13) 0.3640(5) 0.067(5) Uani 1 1 d . . .
O25 O 0.2842(14) 0.012(3) 0.1035(15) 0.077(11) Uiso 0.50 1 d P . .
O26 O 0.3164(18) -0.068(3) 0.1576(16) 0.103(14) Uiso 0.50 1 d P . .
N1 N 0.2068(11) 0.4522(19) 0.3648(9) 0.103(9) Uani 1 1 d . . .
N2 N 0.2906(9) -0.002(2) 0.1454(9) 0.097(9) Uani 1 1 d . . .
N3 N 0.5257(8) 0.0690(18) 0.3066(8) 0.081(7) Uani 1 1 d . . .
N4 N 0.9701(8) 0.382(2) 0.1911(8) 0.090(8) Uani 1 1 d . . .
N5 N 0.2468(12) 0.473(2) 0.0137(9) 0.115(10) Uani 1 1 d . . .
C1 C 0.2758(9) 0.0804(19) 0.1816(9) 0.056(7) Uani 1 1 d . . .
C2 C 0.2807(10) 0.0315(19) 0.2339(10) 0.068(8) Uani 1 1 d . . .
H2A H 0.2563 -0.0258 0.2341 0.082 Uiso 1 1 calc R . .
H2B H 0.3182 0.0081 0.2412 0.082 Uiso 1 1 calc R . .
C3 C 0.3176(9) 0.163(2) 0.1794(9) 0.069(9) Uani 1 1 d . . .
H3A H 0.3541 0.1346 0.1859 0.083 Uiso 1 1 calc R . .
H3B H 0.3156 0.1898 0.1450 0.083 Uiso 1 1 calc R . .
C4 C 0.2187(9) 0.1140(19) 0.1652(8) 0.058(7) Uani 1 1 d . . .
H4A H 0.2182 0.1401 0.1308 0.070 Uiso 1 1 calc R . .
H4B H 0.1938 0.0571 0.1650 0.070 Uiso 1 1 calc R . .
C5 C 0.2241(9) 0.377(2) 0.3268(9) 0.061(7) Uani 1 1 d . . .
C6 C 0.2824(8) 0.3428(19) 0.3414(9) 0.056(7) Uani 1 1 d . . .
H6A H 0.3069 0.4000 0.3405 0.068 Uiso 1 1 calc R . .
H6B H 0.2842 0.3179 0.3761 0.068 Uiso 1 1 calc R . .
C7 C 0.1818(9) 0.2933(17) 0.3285(9) 0.051(6) Uani 1 1 d . . .
H7A H 0.1828 0.2675 0.3630 0.061 Uiso 1 1 calc R . .
H7B H 0.1455 0.3220 0.3209 0.061 Uiso 1 1 calc R . .
C8 C 0.2218(10) 0.4268(18) 0.2745(10) 0.068(8) Uani 1 1 d . . .
H8A H 0.1853 0.4551 0.2675 0.082 Uiso 1 1 calc R . .
H8B H 0.2481 0.4815 0.2756 0.082 Uiso 1 1 calc R . .
C9 C 0.2245(15) 0.527(3) 0.3607(13) 0.117(12) Uiso 1 1 d . . .
H9 H 0.2499 0.5348 0.3362 0.140 Uiso 1 1 calc R . .
C10 C 0.2107(13) 0.620(2) 0.3928(12) 0.081(14) Uiso 0.60 1 d PG . .
C11 C 0.1803(13) 0.5965(18) 0.4327(13) 0.085(15) Uiso 0.60 1 d PG . .
C12 C 0.1604(12) 0.670(3) 0.4620(10) 0.12(2) Uiso 0.60 1 d PG . .
N6 N 0.1707(12) 0.768(2) 0.4515(11) 0.098(13) Uiso 0.60 1 d PG . .
C13 C 0.2011(13) 0.7919(18) 0.4116(13) 0.086(15) Uiso 0.60 1 d PG . .
C14 C 0.2211(13) 0.718(3) 0.3823(11) 0.14(2) Uiso 0.60 1 d PG . .
C16 C 0.5039(12) 0.147(2) 0.3383(11) 0.090(9) Uiso 1 1 d . . .
H16A H 0.4684 0.1242 0.3486 0.108 Uiso 1 1 calc R . .
H16B H 0.4972 0.2057 0.3173 0.108 Uiso 1 1 calc R . .
C17 C 0.5368(14) 0.178(3) 0.3842(13) 0.126(13) Uiso 1 1 d . . .
H17A H 0.5688 0.2146 0.3746 0.151 Uiso 1 1 calc R . .
H17B H 0.5496 0.1189 0.4030 0.151 Uiso 1 1 calc R . .
C18 C 0.5026(15) 0.244(3) 0.4186(13) 0.135(13) Uiso 1 1 d . . .
H18A H 0.4894 0.3022 0.3991 0.162 Uiso 1 1 calc R . .
H18B H 0.4706 0.2068 0.4278 0.162 Uiso 1 1 calc R . .
C19 C 0.533(3) 0.279(5) 0.466(2) 0.12(2) Uiso 0.50 1 d P . .
H19A H 0.5093 0.3201 0.4848 0.182 Uiso 0.50 1 calc PR . .
H19B H 0.5644 0.3183 0.4572 0.182 Uiso 0.50 1 calc PR . .
H19C H 0.5455 0.2228 0.4859 0.182 Uiso 0.50 1 calc PR . .
C20 C 0.5813(13) 0.099(2) 0.2928(12) 0.104(10) Uiso 1 1 d . . .
H20A H 0.5962 0.0441 0.2737 0.125 Uiso 1 1 calc R . .
H20B H 0.6045 0.1057 0.3241 0.125 Uiso 1 1 calc R . .
C21 C 0.5863(14) 0.193(3) 0.2626(13) 0.122(12) Uiso 1 1 d . . .
H21A H 0.5719 0.2486 0.2809 0.147 Uiso 1 1 calc R . .
H21B H 0.5648 0.1863 0.2303 0.147 Uiso 1 1 calc R . .
C22 C 0.6455(19) 0.211(4) 0.2534(18) 0.061(14) Uiso 0.50 1 d P . .
H22A H 0.6668 0.2175 0.2857 0.074 Uiso 0.50 1 calc PR . .
H22B H 0.6599 0.1543 0.2354 0.074 Uiso 0.50 1 calc PR . .
C23 C 0.650(3) 0.287(5) 0.228(2) 0.11(2) Uiso 0.50 1 d P . .
H23A H 0.6885 0.3016 0.2252 0.163 Uiso 0.50 1 calc PR . .
H23B H 0.6333 0.3424 0.2447 0.163 Uiso 0.50 1 calc PR . .
H23C H 0.6322 0.2781 0.1948 0.163 Uiso 0.50 1 calc PR . .
C24 C 0.4854(12) 0.064(2) 0.2620(11) 0.094(10) Uiso 1 1 d . . .
H24A H 0.4858 0.1273 0.2436 0.112 Uiso 1 1 calc R . .
H24B H 0.4487 0.0548 0.2733 0.112 Uiso 1 1 calc R . .
C25 C 0.4990(13) -0.020(2) 0.2268(12) 0.112(11) Uiso 1 1 d . . .
H25A H 0.5334 -0.0069 0.2115 0.135 Uiso 1 1 calc R . .
H25B H 0.5028 -0.0826 0.2457 0.135 Uiso 1 1 calc R . .
C26 C 0.4532(14) -0.028(3) 0.1867(12) 0.118(12) Uiso 1 1 d . . .
H26A H 0.4552 -0.0923 0.1696 0.141 Uiso 1 1 calc R . .
H26B H 0.4182 -0.0248 0.2021 0.141 Uiso 1 1 calc R . .
C27 C 0.4563(18) 0.046(3) 0.1528(16) 0.180(18) Uiso 1 1 d . . .
H27A H 0.4332 0.0305 0.1228 0.270 Uiso 1 1 calc R . .
H27B H 0.4938 0.0531 0.1440 0.270 Uiso 1 1 calc R . .
H27C H 0.4442 0.1073 0.1674 0.270 Uiso 1 1 calc R . .
C28 C 0.5313(11) -0.025(2) 0.3339(11) 0.088(9) Uiso 1 1 d . B .
H28A H 0.5553 -0.0143 0.3644 0.105 Uiso 1 1 calc R . .
H28B H 0.5497 -0.0723 0.3128 0.105 Uiso 1 1 calc R . .
C29 C 0.4796(14) -0.072(3) 0.3491(13) 0.120(12) Uiso 1 1 d . . .
H29A H 0.4625 -0.0287 0.3731 0.144 Uiso 1 1 calc R A 1
H29B H 0.4541 -0.0795 0.3194 0.144 Uiso 1 1 calc R A 1
C30 C 0.4904(18) -0.171(3) 0.3728(16) 0.146(15) Uiso 1 1 d . B 1
C31' C 0.525(3) -0.190(6) 0.406(3) 0.13(3) Uiso 0.50 1 d P C 2
C31 C 0.453(3) -0.238(6) 0.391(3) 0.14(3) Uiso 0.50 1 d P B 1
C32 C 0.9959(13) 0.302(2) 0.1594(11) 0.101(10) Uiso 1 1 d . . .
H32A H 1.0323 0.3243 0.1517 0.121 Uiso 1 1 calc R . .
H32B H 1.0008 0.2418 0.1802 0.121 Uiso 1 1 calc R . .
C33 C 0.9660(13) 0.274(2) 0.1120(12) 0.108(11) Uiso 1 1 d . . .
H33A H 0.9587 0.3327 0.0912 0.130 Uiso 1 1 calc R . .
H33B H 0.9310 0.2437 0.1189 0.130 Uiso 1 1 calc R . .
C34 C 0.9990(15) 0.202(3) 0.0844(13) 0.135(13) Uiso 1 1 d . . .
H34A H 1.0334 0.2339 0.0773 0.162 Uiso 1 1 calc R . .
H34B H 1.0081 0.1458 0.1069 0.162 Uiso 1 1 calc R . .
C35 C 0.974(2) 0.161(4) 0.0363(19) 0.080(17) Uiso 0.50 1 d P . .
H35A H 0.9957 0.1063 0.0255 0.121 Uiso 0.50 1 calc PR . .
H35B H 0.9726 0.2127 0.0108 0.121 Uiso 0.50 1 calc PR . .
H35C H 0.9372 0.1387 0.0413 0.121 Uiso 0.50 1 calc PR . .
C36 C 0.9137(13) 0.353(2) 0.2031(12) 0.108(11) Uiso 1 1 d . . .
H36A H 0.8996 0.4061 0.2239 0.130 Uiso 1 1 calc R . .
H36B H 0.8909 0.3524 0.1714 0.130 Uiso 1 1 calc R . .
C37 C 0.9057(18) 0.258(3) 0.2291(17) 0.173(18) Uiso 1 1 d . . .
H37A H 0.9301 0.2555 0.2598 0.208 Uiso 1 1 calc R . .
H37B H 0.9156 0.2036 0.2072 0.208 Uiso 1 1 calc R . .
C38 C 0.842(2) 0.244(4) 0.2439(18) 0.19(2) Uiso 1 1 d . . .
H38A H 0.8350 0.2852 0.2730 0.229 Uiso 1 1 calc R . .
H38B H 0.8168 0.2644 0.2156 0.229 Uiso 1 1 calc R . .
C39 C 0.834(3) 0.158(7) 0.254(3) 0.12(3) Uiso 0.40 1 d P . .
H39A H 0.7978 0.1497 0.2651 0.176 Uiso 0.40 1 calc PR . .
H39B H 0.8609 0.1363 0.2800 0.176 Uiso 0.40 1 calc PR . .
H39C H 0.8378 0.1177 0.2238 0.176 Uiso 0.40 1 calc PR . .
C40 C 1.0068(12) 0.382(2) 0.2396(11) 0.095(10) Uiso 1 1 d . . .
H40A H 1.0441 0.3982 0.2315 0.114 Uiso 1 1 calc R . .
H40B H 1.0075 0.3147 0.2538 0.114 Uiso 1 1 calc R . .
C41 C 0.9885(14) 0.456(3) 0.2806(13) 0.122(12) Uiso 1 1 d D . .
C42 C 1.0220(15) 0.432(3) 0.3286(13) 0.151(15) Uiso 1 1 d D . .
C43 C 1.0628(15) 0.501(3) 0.3128(14) 0.132(13) Uiso 1 1 d D . .
C44 C 0.9680(11) 0.479(2) 0.1661(10) 0.081(9) Uiso 1 1 d . . .
H44A H 0.9451 0.4735 0.1346 0.097 Uiso 1 1 calc R . .
H44B H 0.9501 0.5261 0.1877 0.097 Uiso 1 1 calc R . .
C45 C 1.0189(11) 0.519(2) 0.1550(11) 0.089(9) Uiso 1 1 d . . .
H45A H 1.0376 0.4729 0.1335 0.107 Uiso 1 1 calc R . .
H45B H 1.0418 0.5283 0.1863 0.107 Uiso 1 1 calc R . .
C46 C 1.0107(14) 0.616(3) 0.1286(13) 0.115(11) Uiso 1 1 d . . .
C47 C 1.0605(19) 0.662(3) 0.1152(17) 0.168(17) Uiso 1 1 d . . .
C48 C 0.2592(16) 0.367(3) 0.0284(14) 0.139(14) Uiso 1 1 d . . .
H48A H 0.2949 0.3654 0.0473 0.167 Uiso 1 1 calc R . .
H48B H 0.2319 0.3452 0.0512 0.167 Uiso 1 1 calc R . .
C49 C 0.2600(14) 0.296(3) -0.0131(13) 0.123(13) Uiso 1 1 d . . .
H49A H 0.2812 0.3231 -0.0400 0.148 Uiso 1 1 calc R . .
H49B H 0.2227 0.2833 -0.0271 0.148 Uiso 1 1 calc R . .
C50 C 0.2875(16) 0.196(3) 0.0091(16) 0.158(16) Uiso 1 1 d D . .
C51 C 0.3477(16) 0.204(3) 0.0244(17) 0.171(17) Uiso 1 1 d D . .
C52 C 0.1946(15) 0.475(3) -0.0128(14) 0.127(13) Uiso 1 1 d . . .
H52A H 0.1970 0.4357 -0.0437 0.152 Uiso 1 1 calc R . .
H52B H 0.1865 0.5430 -0.0230 0.152 Uiso 1 1 calc R . .
C53 C 0.1476(15) 0.436(3) 0.0139(14) 0.139(14) Uiso 1 1 d . . .
H53A H 0.1469 0.4698 0.0466 0.167 Uiso 1 1 calc R . .
H53B H 0.1529 0.3654 0.0204 0.167 Uiso 1 1 calc R . .
C54 C 0.0919(16) 0.452(3) -0.0158(15) 0.161(16) Uiso 1 1 d . . .
H54A H 0.0937 0.4237 -0.0496 0.193 Uiso 1 1 calc R . .
H54B H 0.0851 0.5230 -0.0196 0.193 Uiso 1 1 calc R . .
C55 C 0.043(2) 0.403(4) 0.0099(19) 0.077(16) Uiso 0.50 1 d P . .
H55A H 0.0087 0.4307 -0.0047 0.115 Uiso 0.50 1 calc PR . .
H55B H 0.0460 0.4171 0.0458 0.115 Uiso 0.50 1 calc PR . .
H55C H 0.0430 0.3323 0.0046 0.115 Uiso 0.50 1 calc PR . .
C56 C 0.2462(14) 0.528(3) 0.0654(13) 0.122(12) Uiso 1 1 d . D .
C57 C 0.2197(17) 0.638(3) 0.0574(14) 0.153(15) Uiso 1 1 d D . .
C58 C 0.2307(16) 0.687(3) 0.1086(13) 0.138(14) Uiso 1 1 d D D 1
C59 C 0.199(2) 0.782(4) 0.109(2) 0.14(2) Uiso 0.60 1 d PD D 1
C59' C 0.304(4) 0.714(8) 0.105(4) 0.16(4) Uiso 0.40 1 d P E 2
C60 C 0.2895(14) 0.512(3) -0.0177(13) 0.121(12) Uiso 1 1 d . . .
H60A H 0.2852 0.5842 -0.0199 0.145 Uiso 1 1 calc R . .
H60B H 0.2827 0.4855 -0.0518 0.145 Uiso 1 1 calc R . .
C61 C 0.3470(16) 0.491(3) -0.0007(16) 0.047(12) Uiso 0.50 1 d P . .
H61A H 0.3551 0.4204 -0.0057 0.057 Uiso 0.50 1 calc PR . .
H61B H 0.3536 0.5063 0.0352 0.057 Uiso 0.50 1 calc PR . .
C62 C 0.3822(15) 0.553(3) -0.0313(17) 0.058(13) Uiso 0.50 1 d PD . .
H62A H 0.3733 0.5444 -0.0675 0.070 Uiso 1 1 calc R . .
H62B H 0.3791 0.6237 -0.0228 0.070 Uiso 1 1 calc R . .
C63 C 0.437(2) 0.514(6) -0.016(3) 0.11(3) Uiso 0.40 1 d PD . .
H63A H 0.4631 0.5681 -0.0121 0.168 Uiso 0.40 1 calc PR . .
H63B H 0.4486 0.4681 -0.0411 0.168 Uiso 0.40 1 calc PR . .
H63C H 0.4360 0.4794 0.0162 0.168 Uiso 0.40 1 calc PR . .
C64 C 0.130(2) 1.154(4) -0.0077(18) 0.065(14) Uiso 0.50 1 d P . .
C65 C 0.096(2) 1.173(4) -0.055(2) 0.081(17) Uiso 0.50 1 d P . .
C66 C 0.1217(16) 1.035(3) 0.0633(15) 0.040(11) Uiso 0.50 1 d P . .
C67 C 0.096(2) 0.957(4) 0.0835(19) 0.074(16) Uiso 0.50 1 d P . .
C68 C 0.402(3) 0.467(5) 0.428(2) 0.11(2) Uiso 0.50 1 d P . .
C69 C 0.387(3) 0.538(5) 0.389(3) 0.12(2) Uiso 0.50 1 d P . .

loop_
_atom_site_aniso_label
_atom_site_aniso_U_11
_atom_site_aniso_U_22
_atom_site_aniso_U_33
_atom_site_aniso_U_23
_atom_site_aniso_U_13
_atom_site_aniso_U_12
Mo1 0.0305(13) 0.0736(18) 0.0605(15) 0.0014(12) -0.0013(11) -0.0057(11)
Mo2 0.0383(13) 0.0720(19) 0.0558(15) 0.0101(12) 0.0008(11) -0.0111(12)
Mo3 0.0348(13) 0.0699(18) 0.0545(14) 0.0019(12) 0.0000(10) -0.0092(11)
Mo4 0.0443(14) 0.082(2) 0.0554(15) 0.0108(13) -0.0021(11) -0.0105(13)
Mo5 0.0351(13) 0.077(2) 0.0546(15) 0.0106(12) -0.0041(10) -0.0080(12)
Mo6 0.0406(14) 0.080(2) 0.0587(15) 0.0091(13) -0.0057(11) -0.0003(12)
Mn 0.0304(18) 0.049(2) 0.0333(19) -0.0030(16) -0.0002(15) -0.0051(16)
O1 0.039(9) 0.048(11) 0.073(11) -0.009(8) 0.000(8) -0.009(8)
O2 0.040(10) 0.088(13) 0.059(10) 0.008(9) 0.009(8) 0.006(9)
O3 0.061(11) 0.079(13) 0.063(11) 0.021(9) 0.007(9) -0.016(9)
O4 0.033(8) 0.043(10) 0.051(9) 0.005(8) 0.004(7) 0.000(7)
O5 0.020(8) 0.060(11) 0.057(10) 0.003(8) 0.009(7) 0.000(7)
O6 0.038(9) 0.091(14) 0.059(10) 0.009(9) 0.011(8) -0.007(9)
O7 0.050(10) 0.085(15) 0.074(12) -0.007(10) -0.011(9) -0.014(10)
O8 0.049(10) 0.069(12) 0.055(10) -0.040(9) 0.009(8) -0.001(9)
O9 0.044(10) 0.061(12) 0.073(11) -0.010(9) -0.008(8) -0.014(8)
O10 0.044(10) 0.057(11) 0.049(10) -0.002(8) 0.001(8) -0.016(8)
O11 0.036(9) 0.060(11) 0.057(10) 0.003(8) -0.004(7) -0.006(8)
O12 0.050(10) 0.084(13) 0.055(10) -0.009(9) -0.013(8) -0.027(9)
O13 0.039(9) 0.073(13) 0.060(11) -0.010(9) 0.001(8) 0.002(9)
O14 0.035(10) 0.161(19) 0.058(11) 0.018(11) 0.013(8) -0.008(11)
O15 0.035(9) 0.083(13) 0.056(10) 0.001(9) -0.002(7) -0.016(8)
O16 0.041(10) 0.074(13) 0.061(11) -0.013(10) 0.008(8) -0.011(9)
O17 0.052(10) 0.073(12) 0.054(10) 0.005(9) -0.016(8) -0.013(9)
O18 0.037(10) 0.088(14) 0.073(11) -0.013(10) -0.003(8) 0.004(9)
O19 0.038(9) 0.066(12) 0.053(10) 0.002(8) -0.003(7) -0.005(8)
O20 0.066(11) 0.052(12) 0.048(10) -0.010(9) 0.004(8) 0.006(9)
O21 0.047(10) 0.112(16) 0.082(13) -0.008(11) -0.005(9) -0.007(10)
O22 0.068(12) 0.101(16) 0.068(12) 0.037(10) -0.010(9) 0.000(11)
O23 0.073(13) 0.106(17) 0.089(14) 0.035(12) -0.023(10) -0.026(12)
O24 0.042(10) 0.097(14) 0.060(11) 0.020(10) 0.004(8) -0.002(9)
N1 0.14(2) 0.061(18) 0.11(2) -0.007(15) -0.003(17) -0.070(17)
N2 0.087(18) 0.14(3) 0.057(17) -0.013(16) -0.028(13) 0.041(18)
N3 0.047(14) 0.10(2) 0.093(17) -0.011(15) 0.008(12) 0.021(13)
N4 0.051(15) 0.14(2) 0.079(16) -0.024(16) 0.006(12) 0.022(14)
N5 0.16(3) 0.11(3) 0.066(18) -0.021(16) -0.023(18) 0.00(2)
C1 0.037(15) 0.08(2) 0.051(17) -0.037(15) 0.009(12) -0.014(14)
C2 0.063(18) 0.07(2) 0.07(2) -0.014(17) -0.006(15) 0.000(15)
C3 0.037(16) 0.12(3) 0.050(17) 0.039(18) -0.002(13) 0.008(17)
C4 0.044(16) 0.08(2) 0.048(16) -0.004(15) -0.004(12) -0.014(14)
C5 0.054(17) 0.09(2) 0.041(16) -0.002(15) -0.012(12) 0.010(16)
C6 0.032(15) 0.08(2) 0.060(17) -0.005(15) -0.001(12) -0.005(13)
C7 0.050(16) 0.044(17) 0.057(17) 0.013(13) 0.003(13) -0.015(13)
C8 0.047(16) 0.053(19) 0.10(2) -0.025(17) 0.003(15) 0.010(13)

loop_
_atom_type_symbol
_atom_type_description
_atom_type_scat_dispersion_real
_atom_type_scat_dispersion_imag
_atom_type_scat_source
Mo Mo -1.6832 0.6857 'International Tables Vol C Tables 4.2.6.8 and 6.1.1.4'
Mn Mn 0.3368 0.7283 'International Tables Vol C Tables 4.2.6.8 and 6.1.1.4'
O O 0.0106 0.0060 'International Tables Vol C Tables 4.2.6.8 and 6.1.1.4'
N N 0.0061 0.0033 'International Tables Vol C Tables 4.2.6.8 and 6.1.1.4'
C C 0.0033 0.0016 'International Tables Vol C Tables 4.2.6.8 and 6.1.1.4'
H H 0.0000 0.0000 'International Tables Vol C Tables 4.2.6.8 and 6.1.1.4'

loop_
_geom_angle_atom_site_label_1
_geom_angle_atom_site_label_2
_geom_angle_atom_site_label_3
_geom_angle
_geom_angle_site_symmetry_1
_geom_angle_site_symmetry_3
_geom_angle_publ_flag
O6 Mo1 O9 105.4(7) . . ?
O6 Mo1 O18 97.6(7) . . ?
O9 Mo1 O18 102.6(7) . . ?
O6 Mo1 O19 102.4(7) . . ?
O9 Mo1 O19 98.9(7) . . ?
O18 Mo1 O19 145.4(6) . . ?
O6 Mo1 O20 93.2(6) . . ?
O9 Mo1 O20 160.6(6) . . ?
O18 Mo1 O20 80.0(6) . . ?
O19 Mo1 O20 71.1(6) . . ?
O6 Mo1 O13 161.5(7) . . ?
O9 Mo1 O13 91.5(6) . . ?
O18 Mo1 O13 71.0(6) . . ?
O19 Mo1 O13 81.8(6) . . ?
O20 Mo1 O13 71.0(5) . . ?
O7 Mo2 O3 105.0(8) . . ?
O7 Mo2 O11 101.5(7) . . ?
O3 Mo2 O11 99.6(7) . . ?
O7 Mo2 O19 98.2(7) . . ?
O3 Mo2 O19 102.2(7) . . ?
O11 Mo2 O19 145.7(6) . . ?
O7 Mo2 O20 159.3(7) . . ?
O3 Mo2 O20 94.6(7) . . ?
O11 Mo2 O20 81.4(6) . . ?
O19 Mo2 O20 70.7(6) . . ?
O7 Mo2 O4 91.4(7) . . ?
O3 Mo2 O4 162.6(7) . . ?
O11 Mo2 O4 70.6(5) . . ?
O19 Mo2 O4 81.1(5) . . ?
O20 Mo2 O4 70.1(5) . . ?
O2 Mo3 O12 104.9(7) . . ?
O2 Mo3 O15 101.4(7) . . ?
O12 Mo3 O15 99.3(7) . . ?
O2 Mo3 O5 98.7(7) . . ?
O12 Mo3 O5 101.8(7) . . ?
O15 Mo3 O5 146.0(6) . . ?
O2 Mo3 O10 163.5(6) . . ?
O12 Mo3 O10 90.7(6) . . ?
O15 Mo3 O10 80.7(6) . . ?
O5 Mo3 O10 72.6(5) . . ?
O2 Mo3 O8 93.4(6) . . ?
O12 Mo3 O8 160.5(6) . . ?
O15 Mo3 O8 70.2(6) . . ?
O5 Mo3 O8 81.4(6) . . ?
O10 Mo3 O8 71.7(5) . . ?
O23 Mo4 O14 104.8(9) . . ?
O23 Mo4 O24 101.9(7) . . ?
O14 Mo4 O24 99.1(7) . . ?
O23 Mo4 O15 98.1(7) . . ?
O14 Mo4 O15 102.6(7) . . ?
O24 Mo4 O15 145.5(6) . . ?
O23 Mo4 O8 159.8(7) . . ?
O14 Mo4 O8 94.5(8) . . ?
O24 Mo4 O8 80.4(6) . . ?
O15 Mo4 O8 71.5(6) . . ?
O23 Mo4 O16 91.5(7) . . ?
O14 Mo4 O16 162.8(8) . . ?
O24 Mo4 O16 71.7(6) . . ?
O15 Mo4 O16 79.9(5) . . ?
O8 Mo4 O16 69.9(5) . . ?
O1 Mo5 O17 106.5(7) . . ?
O1 Mo5 O11 99.7(7) . . ?
O17 Mo5 O11 100.5(7) . . ?
O1 Mo5 O5 100.0(7) . . ?
O17 Mo5 O5 101.4(6) . . ?
O11 Mo5 O5 144.8(6) . . ?
O1 Mo5 O4 91.3(6) . . ?
O17 Mo5 O4 161.5(6) . . ?
O11 Mo5 O4 70.6(5) . . ?
O5 Mo5 O4 80.0(5) . . ?
O1 Mo5 O10 160.0(6) . . ?
O17 Mo5 O10 93.1(6) . . ?
O11 Mo5 O10 80.1(6) . . ?
O5 Mo5 O10 71.5(5) . . ?
O4 Mo5 O10 69.6(5) . . ?
O22 Mo6 O21 105.4(8) . . ?
O22 Mo6 O24 101.7(8) . . ?
O21 Mo6 O24 99.8(7) . . ?
O22 Mo6 O18 99.1(8) . . ?
O21 Mo6 O18 102.4(7) . . ?
O24 Mo6 O18 144.1(6) . . ?
O22 Mo6 O13 159.8(7) . . ?
O21 Mo6 O13 93.9(7) . . ?
O24 Mo6 O13 80.0(6) . . ?
O18 Mo6 O13 70.7(6) . . ?
O22 Mo6 O16 92.3(7) . . ?
O21 Mo6 O16 161.7(7) . . ?
O24 Mo6 O16 71.6(6) . . ?
O18 Mo6 O16 78.6(5) . . ?
O13 Mo6 O16 69.0(5) . . ?
O16 Mn O4 178.3(6) . . ?
O16 Mn O13 87.6(7) . . ?
O4 Mn O13 93.5(6) . . ?
O16 Mn O10 90.7(6) . . ?
O4 Mn O10 88.2(6) . . ?
O13 Mn O10 178.2(7) . . ?
O16 Mn O20 91.2(6) . . ?
O4 Mn O20 87.6(6) . . ?
O13 Mn O20 87.0(6) . . ?
O10 Mn O20 92.4(6) . . ?
O16 Mn O8 87.0(7) . . ?
O4 Mn O8 94.2(6) . . ?
O13 Mn O8 92.9(6) . . ?
O10 Mn O8 87.7(6) . . ?
O20 Mn O8 178.2(7) . . ?
C66 O C64 116(3) . . ?
C8 O4 Mn 115.7(14) . . ?
C8 O4 Mo2 121.0(14) . . ?
Mn O4 Mo2 101.8(6) . . ?
C8 O4 Mo5 121.5(13) . . ?
Mn O4 Mo5 102.3(6) . . ?
Mo2 O4 Mo5 89.9(5) . . ?
Mo3 O5 Mo5 120.4(7) . . ?
C7 O8 Mn 114.5(13) . . ?
C7 O8 Mo4 121.8(13) . . ?
Mn O8 Mo4 101.9(6) . . ?
C7 O8 Mo3 122.4(13) . . ?
Mn O8 Mo3 99.6(6) . . ?
Mo4 O8 Mo3 92.0(5) . . ?
C4 O10 Mn 118.3(13) . . ?
C4 O10 Mo3 121.8(13) . . ?
Mn O10 Mo3 100.9(6) . . ?
C4 O10 Mo5 120.7(13) . . ?
Mn O10 Mo5 99.9(6) . . ?
Mo3 O10 Mo5 89.6(5) . . ?
Mo5 O11 Mo2 122.9(8) . . ?
C6 O13 Mn 116.4(13) . . ?
C6 O13 Mo6 120.8(14) . . ?
Mn O13 Mo6 101.7(7) . . ?
C6 O13 Mo1 121.0(14) . . ?
Mn O13 Mo1 101.3(7) . . ?
Mo6 O13 Mo1 90.9(5) . . ?
Mo3 O15 Mo4 121.7(8) . . ?
C2 O16 Mn 120.8(15) . . ?
C2 O16 Mo6 118.3(13) . . ?
Mn O16 Mo6 101.6(7) . . ?
C2 O16 Mo4 120.5(14) . . ?
Mn O16 Mo4 101.1(7) . . ?
Mo6 O16 Mo4 88.4(5) . . ?
Mo1 O18 Mo6 121.3(8) . . ?
Mo1 O19 Mo2 122.2(8) . . ?
C3 O20 Mn 115.2(14) . . ?
C3 O20 Mo2 120.5(14) . . ?
Mn O20 Mo2 100.4(6) . . ?
C3 O20 Mo1 123.7(13) . . ?
Mn O20 Mo1 100.8(6) . . ?
Mo2 O20 Mo1 91.4(6) . . ?
Mo4 O24 Mo6 121.6(8) . . ?
C9 N1 C5 115(3) . . ?
O26 N2 O25 117(4) . . ?
O26 N2 C1 123(3) . . ?
O25 N2 C1 118(3) . . ?
C28 N3 C16 111(2) . . ?
C28 N3 C20 107(2) . . ?
C16 N3 C20 109(2) . . ?
C28 N3 C24 113(2) . . ?
C16 N3 C24 104(2) . . ?
C20 N3 C24 112(2) . . ?
C44 N4 C36 109(2) . . ?
C44 N4 C40 113(2) . . ?
C36 N4 C40 109(2) . . ?
C44 N4 C32 113(2) . . ?
C36 N4 C32 111(2) . . ?
C40 N4 C32 103(2) . . ?
C52 N5 C60 111(3) . . ?
C52 N5 C48 107(3) . . ?
C60 N5 C48 110(3) . . ?
C52 N5 C56 112(3) . . ?
C60 N5 C56 112(3) . . ?
C48 N5 C56 104(3) . . ?
C4 C1 C3 113(2) . . ?
C4 C1 C2 114(2) . . ?
C3 C1 C2 109.8(18) . . ?
C4 C1 N2 107.0(18) . . ?
C3 C1 N2 109(2) . . ?
C2 C1 N2 104(2) . . ?
O16 C2 C1 111(2) . . ?
O20 C3 C1 116(2) . . ?
O10 C4 C1 111.5(18) . . ?
N1 C5 C6 109(2) . . ?
N1 C5 C7 105(2) . . ?
C6 C5 C7 114(2) . . ?
N1 C5 C8 108(2) . . ?
C6 C5 C8 110(2) . . ?
C7 C5 C8 111.4(18) . . ?
O13 C6 C5 113.2(19) . . ?
O8 C7 C5 116(2) . . ?
O4 C8 C5 114(2) . . ?
N1 C9 C10 125(4) . . ?
C11 C10 C14 120.0 . . ?
C11 C10 C9 112(3) . . ?
C14 C10 C9 128(3) . . ?
C10 C11 C12 120.0 . . ?
C11 C12 N6 120.0 . . ?
C13 N6 C12 120.0 . . ?
N6 C13 C14 120.0 . . ?
C13 C14 C10 120.0 . . ?
N3 C16 C17 118(3) . . ?
C16 C17 C18 111(3) . . ?
C19 C18 C17 115(4) . . ?
N3 C20 C21 118(3) . . ?
C20 C21 C22 110(3) . . ?
C23 C22 C21 110(5) . . ?
N3 C24 C25 111(2) . . ?
C26 C25 C24 108(3) . . ?
C27 C26 C25 110(3) . . ?
N3 C28 C29 117(3) . . ?
C30 C29 C28 111(3) . . ?
C31 C30 C29 129(5) . . ?
C33 C32 N4 117(3) . . ?
C32 C33 C34 110(3) . . ?
C35 C34 C33 117(3) . . ?
C37 C36 N4 119(3) . . ?
C36 C37 C38 112(4) . . ?
C39 C38 C37 109(6) . . ?
N4 C40 C41 114(2) . . ?
C42 C41 C40 107(3) . . ?
C43 C42 C41 88(3) . . ?
C45 C44 N4 115(2) . . ?
C44 C45 C46 110(3) . . ?
C47 C46 C45 114(3) . . ?
C49 C48 N5 116(3) . . ?
C48 C49 C50 107(3) . . ?
C51 C50 C49 115(4) . . ?
N5 C52 C53 117(3) . . ?
C52 C53 C54 113(3) . . ?
C53 C54 C55 114(4) . . ?
N5 C56 C57 110(3) . . ?
C58 C57 C56 103(3) . . ?
C59 C58 C57 109(4) . . ?
N5 C60 C61 117(3) . . ?
C60 C61 C62 107(3) . . ?
C63 C62 C61 101(4) . . ?
C65 C64 O 103(4) . . ?
C67 C66 O 117(4) . . ?

loop_
_geom_bond_atom_site_label_1
_geom_bond_atom_site_label_2
_geom_bond_distance
_geom_bond_site_symmetry_2
_geom_bond_publ_flag
Mo1 O6 1.680(15) . ?
Mo1 O9 1.687(14) . ?
Mo1 O18 1.896(17) . ?
Mo1 O19 1.898(14) . ?
Mo1 O20 2.350(15) . ?
Mo1 O13 2.354(15) . ?
Mo2 O7 1.652(18) . ?
Mo2 O3 1.688(16) . ?
Mo2 O11 1.915(13) . ?
Mo2 O19 1.935(13) . ?
Mo2 O20 2.342(16) . ?
Mo2 O4 2.371(13) . ?
Mo3 O2 1.701(15) . ?
Mo3 O12 1.701(13) . ?
Mo3 O15 1.901(15) . ?
Mo3 O5 1.908(14) . ?
Mo3 O10 2.351(15) . ?
Mo3 O8 2.376(14) . ?
Mo4 O23 1.69(2) . ?
Mo4 O14 1.694(16) . ?
Mo4 O24 1.912(15) . ?
Mo4 O15 1.945(13) . ?
Mo4 O8 2.291(17) . ?
Mo4 O16 2.405(15) . ?
Mo5 O1 1.628(15) . ?
Mo5 O17 1.704(14) . ?
Mo5 O11 1.904(14) . ?
Mo5 O5 1.935(13) . ?
Mo5 O4 2.378(13) . ?
Mo5 O10 2.381(15) . ?
Mo6 O22 1.699(19) . ?
Mo6 O21 1.710(16) . ?
Mo6 O24 1.925(15) . ?
Mo6 O18 1.941(16) . ?
Mo6 O13 2.337(16) . ?
Mo6 O16 2.402(14) . ?
Mn O16 1.903(17) . ?
Mn O4 1.914(14) . ?
Mn O13 1.974(14) . ?
Mn O10 1.990(14) . ?
Mn O20 1.993(16) . ?
Mn O8 2.006(15) . ?
O C66 1.46(4) . ?
O C64 1.51(5) . ?
O4 C8 1.41(3) . ?
O8 C7 1.34(2) . ?
O10 C4 1.41(3) . ?
O13 C6 1.38(3) . ?
O16 C2 1.40(3) . ?
O20 C3 1.36(3) . ?
O25 N2 1.14(4) . ?
O26 N2 1.13(4) . ?
N1 C9 1.12(4) . ?
N1 C5 1.53(3) . ?
N2 C1 1.55(3) . ?
N3 C28 1.48(3) . ?
N3 C16 1.49(3) . ?
N3 C20 1.51(3) . ?
N3 C24 1.51(3) . ?
N4 C44 1.49(3) . ?
N4 C36 1.51(4) . ?
N4 C40 1.54(3) . ?
N4 C32 1.55(3) . ?
N5 C52 1.43(4) . ?
N5 C60 1.49(4) . ?
N5 C48 1.52(4) . ?
N5 C56 1.58(4) . ?
C1 C4 1.52(3) . ?
C1 C3 1.54(3) . ?
C1 C2 1.55(3) . ?
C5 C6 1.54(3) . ?
C5 C7 1.55(3) . ?
C5 C8 1.56(3) . ?
C9 C10 1.59(4) . ?
C10 C11 1.3900 . ?
C10 C14 1.3900 . ?
C11 C12 1.3900 . ?
C12 N6 1.3900 . ?
N6 C13 1.3900 . ?
C13 C14 1.3900 . ?
C16 C17 1.49(4) . ?
C17 C18 1.58(4) . ?
C18 C19 1.51(6) . ?
C20 C21 1.53(4) . ?
C21 C22 1.53(5) . ?
C22 C23 1.26(7) . ?
C24 C25 1.55(4) . ?
C25 C26 1.51(4) . ?
C26 C27 1.37(5) . ?
C28 C29 1.51(4) . ?
C29 C30 1.51(5) . ?
C30 C31 1.40(8) . ?
C32 C33 1.48(4) . ?
C33 C34 1.51(4) . ?
C34 C35 1.50(5) . ?
C36 C37 1.49(5) . ?
C37 C38 1.67(5) . ?
C38 C39 1.22(8) . ?
C40 C41 1.59(4) . ?
C41 C42 1.524(19) . ?
C42 C43 1.462(19) . ?
C44 C45 1.42(3) . ?
C45 C46 1.51(4) . ?
C46 C47 1.46(5) . ?
C48 C49 1.48(4) . ?
C49 C50 1.62(5) . ?
C50 C51 1.524(19) . ?
C52 C53 1.51(4) . ?
C53 C54 1.56(4) . ?
C54 C55 1.59(6) . ?
C56 C57 1.64(5) . ?
C57 C58 1.534(19) . ?
C58 C59 1.51(2) . ?
C60 C61 1.50(5) . ?
C61 C62 1.51(6) . ?
C62 C63 1.50(2) . ?
C64 C65 1.50(7) . ?
C66 C67 1.37(6) . ?
C68 C69 1.45(8) . ?
